data_2241182
loop_
_publ_author_name
'Tabuchi, Yohei'
'Gotoh, Kazuma'
'Ishida, Hiroyuki'

_publ_section_title
;
 Crystal structures of three co-crystals of 4,4'-bipyridyl with
 4-alkoxybenzoic acids: 4-ethoxybenzoic acid--4,4'-bipyridyl (2/1),
 4-<i>n</i>-propoxybenzoic acid--4,4'-bipyridyl (2/1) and
 4-<i>n</i>-butoxybenzoic acid--4,4'-bipyridyl (2/1)
;
_journal_issue 11
_journal_name_full 'Acta Crystallographica Section E'
_journal_page_first 1290
_journal_page_last 1295
_journal_paper_doi 10.1107/S2056989015018435
_journal_volume 71
_journal_year 2015
_chemical_formula_iupac '2C9 H10 O3, C10 H8 N2'
_chemical_formula_moiety '2(C9 H10 O3), C10 H8 N2'
_chemical_formula_sum 'C28 H28 N2 O6'
_chemical_formula_weight 488.52
_chemical_name_systematic
;
4-Ethoxybenzoic acid--4,4'-bipyridyl (2/1)
;
_space_group_crystal_system monoclinic
_space_group_IT_number 14
_space_group_name_Hall '-P 2yn'
_space_group_name_H-M_alt 'P 1 21/n 1'
_symmetry_space_group_name_Hall '-P 2yn'
_symmetry_space_group_name_H-M 'P 1 21/n 1'
_atom_sites_solution_hydrogens mixed
_atom_sites_solution_primary direct
_atom_sites_solution_secondary difmap
_audit_creation_method SHELXL-2014/7
_cell_angle_alpha 90.0000
_cell_angle_beta 102.9429(10)
_cell_angle_gamma 90.0000
_cell_formula_units_Z 4
_cell_length_a 9.1090(2)
_cell_length_b 20.9348(5)
_cell_length_c 12.8738(4)
_cell_measurement_reflns_used 23666
_cell_measurement_temperature 93
_cell_measurement_theta_max 29.98
_cell_measurement_theta_min 3.01
_cell_volume 2392.60(11)
_computing_cell_refinement
;
RAPID-AUTO (Rigaku, 2006)
;
_computing_data_collection
;
RAPID-AUTO (Rigaku, 2006)
;
_computing_data_reduction
;
RAPID-AUTO (Rigaku, 2006)
;
_computing_molecular_graphics
;
Ortep-3 for Windows (Farrugia, 2012)
;
_computing_publication_material
;
CrystalStructure (Rigaku, 2010) and PLATON (Spek, 2009)
;
_computing_structure_refinement
;
SHELXL2014/7 (Sheldrick, 2015)
;
_computing_structure_solution
;
SIR92 (Altomare <i>et al.</i>,  1994)
;
_diffrn_ambient_temperature 93.0(10)
_diffrn_detector_area_resol_mean 10.000
_diffrn_measured_fraction_theta_full 0.996
_diffrn_measured_fraction_theta_max 0.996
_diffrn_measurement_device_type 'Rigaku R-AXIS RAPIDII'
_diffrn_measurement_method \w
_diffrn_radiation_type 'Mo K\a'
_diffrn_radiation_wavelength 0.71075
_diffrn_reflns_av_R_equivalents 0.0348
_diffrn_reflns_limit_h_max 12
_diffrn_reflns_limit_h_min -12
_diffrn_reflns_limit_k_max 29
_diffrn_reflns_limit_k_min -28
_diffrn_reflns_limit_l_max 18
_diffrn_reflns_limit_l_min -18
_diffrn_reflns_number 28629
_diffrn_reflns_theta_full 29.98
_diffrn_reflns_theta_max 29.98
_diffrn_standards_number 0
_exptl_absorpt_coefficient_mu 0.096
_exptl_absorpt_correction_type none
_exptl_crystal_colour colorless
_exptl_crystal_density_diffrn 1.356
_exptl_crystal_density_method 'not measured'
_exptl_crystal_description needle
_exptl_crystal_F_000 1032.00
_exptl_crystal_size_max 0.280
_exptl_crystal_size_mid 0.250
_exptl_crystal_size_min 0.100
_refine_diff_density_max 0.393
_refine_diff_density_min -0.371
_refine_ls_extinction_method none
_refine_ls_goodness_of_fit_ref 1.038
_refine_ls_hydrogen_treatment mixed
_refine_ls_matrix_type full
_refine_ls_number_parameters 335
_refine_ls_number_reflns 6941
_refine_ls_number_restraints 0
_refine_ls_restrained_S_all 1.038
_refine_ls_R_factor_all 0.0519
_refine_ls_R_factor_gt 0.0454
_refine_ls_shift/su_max 0.001
_refine_ls_shift/su_mean 0.000
_refine_ls_structure_factor_coef Fsqd
_refine_ls_weighting_details 'w=1/[\s^2^(Fo^2^)+(0.0817P)^2^+0.3767P] where P=(Fo^2^+2Fc^2^)/3'
_refine_ls_weighting_scheme calc
_refine_ls_wR_factor_gt 0.1208
_refine_ls_wR_factor_ref 0.1265
_reflns_number_gt 6004
_reflns_number_total 6941
_reflns_threshold_expression 'I > 2\s(I)'
_cod_data_source_file lh5794sup1.cif
_cod_data_source_block I
_cod_database_code 2241182
_shelx_space_group_comment
;
The symmetry employed for this shelxl refinement is uniquely defined
by the following loop, which should always be used as a source of
symmetry information in preference to the above space-group names.
They are only intended as comments.
;

loop_
_space_group_symop_operation_xyz
'x, y, z'
'-x+1/2, y+1/2, -z+1/2'
'-x, -y, -z'
'x-1/2, -y-1/2, z-1/2'

loop_
_atom_site_type_symbol
_atom_site_label
_atom_site_fract_x
_atom_site_fract_y
_atom_site_fract_z
_atom_site_U_iso_or_equiv
_atom_site_adp_type
_atom_site_calc_flag
_atom_site_occupancy
O O1 -0.33398(8) 0.30866(3) 0.77777(6) 0.02333(16) Uani d 1
O O2 -0.37344(8) 0.40959(3) 0.72097(6) 0.02177(15) Uani d 1
O O3 -0.92113(7) 0.36336(3) 0.94659(6) 0.01856(14) Uani d 1
O O4 0.74748(8) 0.35124(3) 0.34692(6) 0.02249(16) Uani d 1
O O5 0.77838(8) 0.45585(3) 0.38227(6) 0.02363(16) Uani d 1
O O6 1.33565(7) 0.38813(3) 0.17479(6) 0.01967(15) Uani d 1
N N1 -0.10882(9) 0.31350(4) 0.67751(7) 0.02016(17) Uani d 1
N N2 0.51947(9) 0.35033(4) 0.44136(7) 0.02191(17) Uani d 1
C C1 -0.54350(10) 0.36269(4) 0.81521(7) 0.01557(17) Uani d 1
C C2 -0.57223(10) 0.31282(4) 0.88043(7) 0.01700(17) Uani d 1
H H2 -0.5048 0.2777 0.8950 0.020 Uiso calc 1
C C3 -0.69860(10) 0.31438(4) 0.92393(8) 0.01764(17) Uani d 1
H H3 -0.7169 0.2806 0.9686 0.021 Uiso calc 1
C C4 -0.79903(10) 0.36588(4) 0.90180(7) 0.01553(17) Uani d 1
C C5 -0.77115(10) 0.41585(4) 0.83675(7) 0.01658(17) Uani d 1
H H5 -0.8388 0.4509 0.8216 0.020 Uiso calc 1
C C6 -0.64371(10) 0.41374(4) 0.79445(7) 0.01672(17) Uani d 1
H H6 -0.6246 0.4478 0.7505 0.020 Uiso calc 1
C C7 -0.40997(10) 0.36318(4) 0.76677(7) 0.01667(17) Uani d 1
C C8 -1.02432(10) 0.41622(4) 0.92520(8) 0.01880(18) Uani d 1
H H8A -1.0723 0.4179 0.8482 0.023 Uiso calc 1
H H8B -0.9696 0.4568 0.9453 0.023 Uiso calc 1
C C9 -1.14267(11) 0.40745(5) 0.98921(8) 0.02217(19) Uani d 1
H H9A -1.0945 0.4070 1.0653 0.033 Uiso calc 1
H H9B -1.1954 0.3669 0.9695 0.033 Uiso calc 1
H H9C -1.2150 0.4427 0.9744 0.033 Uiso calc 1
C C10 0.95579(10) 0.40171(4) 0.30216(7) 0.01621(17) Uani d 1
C C11 1.04428(10) 0.45571(4) 0.30003(8) 0.01774(17) Uani d 1
H H11 1.0160 0.4949 0.3273 0.021 Uiso calc 1
C C12 1.17334(10) 0.45373(4) 0.25886(8) 0.01782(18) Uani d 1
H H12 1.2328 0.4910 0.2585 0.021 Uiso calc 1
C C13 1.21379(10) 0.39607(4) 0.21808(7) 0.01639(17) Uani d 1
C C14 1.12647(10) 0.34139(4) 0.22033(8) 0.01837(18) Uani d 1
H H14 1.1544 0.3022 0.1928 0.022 Uiso calc 1
C C15 0.99956(10) 0.34406(4) 0.26245(8) 0.01753(17) Uani d 1
H H15 0.9416 0.3065 0.2645 0.021 Uiso calc 1
C C16 0.81942(10) 0.40630(5) 0.34748(7) 0.01747(17) Uani d 1
C C17 1.43238(10) 0.44212(5) 0.17318(8) 0.02026(19) Uani d 1
H H17A 1.4830 0.4543 0.2468 0.024 Uiso calc 1
H H17B 1.3729 0.4791 0.1388 0.024 Uiso calc 1
C C18 1.54764(11) 0.42313(5) 0.11099(8) 0.0229(2) Uani d 1
H H18A 1.5998 0.3843 0.1421 0.034 Uiso calc 1
H H18B 1.6209 0.4578 0.1139 0.034 Uiso calc 1
H H18C 1.4970 0.4150 0.0366 0.034 Uiso calc 1
C C19 -0.09136(10) 0.36667(5) 0.62319(8) 0.01935(18) Uani d 1
H H19 -0.1662 0.3990 0.6159 0.023 Uiso calc 1
C C20 0.03056(10) 0.37669(5) 0.57728(7) 0.01765(17) Uani d 1
H H20 0.0388 0.4153 0.5402 0.021 Uiso calc 1
C C21 0.14130(10) 0.32950(4) 0.58603(7) 0.01586(17) Uani d 1
C C22 0.12277(10) 0.27418(5) 0.64248(8) 0.01962(18) Uani d 1
H H22 0.1954 0.2409 0.6508 0.024 Uiso calc 1
C C23 -0.00263(11) 0.26821(5) 0.68641(8) 0.02095(19) Uani d 1
H H23 -0.0137 0.2303 0.7245 0.025 Uiso calc 1
C C24 0.46423(11) 0.29264(5) 0.45714(9) 0.0242(2) Uani d 1
H H24 0.5105 0.2559 0.4352 0.029 Uiso calc 1
C C25 0.34301(11) 0.28424(5) 0.50393(9) 0.0228(2) Uani d 1
H H25 0.3080 0.2424 0.5140 0.027 Uiso calc 1
C C26 0.27224(10) 0.33746(4) 0.53636(7) 0.01618(17) Uani d 1
C C27 0.32923(10) 0.39752(4) 0.51958(8) 0.01849(18) Uani d 1
H H27 0.2847 0.4352 0.5400 0.022 Uiso calc 1
C C28 0.45223(11) 0.40137(5) 0.47250(8) 0.02086(19) Uani d 1
H H28 0.4906 0.4425 0.4619 0.025 Uiso calc 1
H H1 -0.254(2) 0.3118(9) 0.7426(17) 0.059(5) Uiso d 1
H H4 0.663(2) 0.3549(10) 0.3782(17) 0.066(6) Uiso d 1

loop_
_atom_site_aniso_label
_atom_site_aniso_U_11
_atom_site_aniso_U_22
_atom_site_aniso_U_33
_atom_site_aniso_U_12
_atom_site_aniso_U_13
_atom_site_aniso_U_23
O1 0.0216(3) 0.0188(3) 0.0345(4) 0.0023(3) 0.0167(3) 0.0000(3)
O2 0.0200(3) 0.0207(3) 0.0274(4) -0.0013(3) 0.0114(3) 0.0013(3)
O3 0.0148(3) 0.0197(3) 0.0238(3) 0.0017(2) 0.0099(2) 0.0022(2)
O4 0.0194(3) 0.0226(3) 0.0293(4) -0.0033(3) 0.0136(3) -0.0007(3)
O5 0.0217(3) 0.0227(3) 0.0293(4) 0.0038(3) 0.0117(3) -0.0003(3)
O6 0.0165(3) 0.0182(3) 0.0276(4) -0.0019(2) 0.0120(3) -0.0021(3)
N1 0.0170(3) 0.0235(4) 0.0220(4) -0.0013(3) 0.0086(3) -0.0038(3)
N2 0.0168(3) 0.0281(4) 0.0228(4) 0.0005(3) 0.0088(3) 0.0003(3)
C1 0.0141(4) 0.0167(4) 0.0167(4) -0.0013(3) 0.0053(3) -0.0030(3)
C2 0.0152(4) 0.0166(4) 0.0198(4) 0.0006(3) 0.0052(3) -0.0012(3)
C3 0.0163(4) 0.0169(4) 0.0207(4) -0.0003(3) 0.0062(3) 0.0019(3)
C4 0.0134(4) 0.0176(4) 0.0165(4) -0.0009(3) 0.0054(3) -0.0019(3)
C5 0.0161(4) 0.0157(4) 0.0189(4) 0.0009(3) 0.0059(3) -0.0003(3)
C6 0.0173(4) 0.0165(4) 0.0175(4) -0.0010(3) 0.0061(3) -0.0007(3)
C7 0.0150(4) 0.0179(4) 0.0181(4) -0.0015(3) 0.0058(3) -0.0043(3)
C8 0.0169(4) 0.0185(4) 0.0228(4) 0.0022(3) 0.0082(3) -0.0003(3)
C9 0.0175(4) 0.0280(5) 0.0230(5) 0.0027(4) 0.0087(3) 0.0021(4)
C10 0.0148(4) 0.0179(4) 0.0168(4) 0.0010(3) 0.0051(3) 0.0023(3)
C11 0.0177(4) 0.0159(4) 0.0209(4) 0.0019(3) 0.0070(3) 0.0005(3)
C12 0.0164(4) 0.0156(4) 0.0227(4) -0.0010(3) 0.0070(3) 0.0012(3)
C13 0.0142(4) 0.0176(4) 0.0183(4) 0.0008(3) 0.0056(3) 0.0018(3)
C14 0.0179(4) 0.0150(4) 0.0240(4) 0.0009(3) 0.0084(3) -0.0001(3)
C15 0.0171(4) 0.0159(4) 0.0209(4) -0.0009(3) 0.0069(3) 0.0016(3)
C16 0.0153(4) 0.0207(4) 0.0172(4) 0.0015(3) 0.0053(3) 0.0026(3)
C17 0.0181(4) 0.0192(4) 0.0260(5) -0.0034(3) 0.0104(4) -0.0015(3)
C18 0.0187(4) 0.0272(5) 0.0255(5) -0.0047(4) 0.0108(4) -0.0055(4)
C19 0.0159(4) 0.0230(4) 0.0201(4) 0.0026(3) 0.0061(3) -0.0022(3)
C20 0.0159(4) 0.0205(4) 0.0174(4) 0.0009(3) 0.0057(3) -0.0007(3)
C21 0.0134(4) 0.0196(4) 0.0153(4) -0.0008(3) 0.0047(3) -0.0034(3)
C22 0.0173(4) 0.0200(4) 0.0233(4) 0.0022(3) 0.0084(3) 0.0000(3)
C23 0.0204(4) 0.0212(4) 0.0237(4) -0.0006(3) 0.0102(4) 0.0007(3)
C24 0.0212(4) 0.0241(4) 0.0313(5) 0.0035(4) 0.0141(4) -0.0014(4)
C25 0.0218(4) 0.0194(4) 0.0313(5) 0.0000(4) 0.0147(4) -0.0019(4)
C26 0.0139(4) 0.0197(4) 0.0160(4) 0.0009(3) 0.0055(3) -0.0010(3)
C27 0.0186(4) 0.0194(4) 0.0191(4) 0.0006(3) 0.0077(3) -0.0007(3)
C28 0.0201(4) 0.0227(4) 0.0218(4) -0.0028(3) 0.0090(3) 0.0000(3)

loop_
_atom_type_symbol
_atom_type_description
_atom_type_scat_dispersion_real
_atom_type_scat_dispersion_imag
_atom_type_scat_source
C C 0.0033 0.0016 'International Tables Vol C Tables 4.2.6.8 and 6.1.1.4'
H H 0.0000 0.0000 'International Tables Vol C Tables 4.2.6.8 and 6.1.1.4'
O O 0.0106 0.0060 'International Tables Vol C Tables 4.2.6.8 and 6.1.1.4'
N N 0.0061 0.0033 'International Tables Vol C Tables 4.2.6.8 and 6.1.1.4'

loop_
_geom_angle_atom_site_label_1
_geom_angle_atom_site_label_2
_geom_angle_atom_site_label_3
_geom_angle
C7 O1 H1 109.2(12)
C4 O3 C8 116.70(7)
C16 O4 H4 112.0(13)
C13 O6 C17 118.02(7)
C23 N1 C19 117.60(8)
C28 N2 C24 117.50(8)
C6 C1 C2 119.00(8)
C6 C1 C7 118.51(8)
C2 C1 C7 122.49(8)
C3 C2 C1 120.48(8)
C3 C2 H2 119.8
C1 C2 H2 119.8
C2 C3 C4 119.90(8)
C2 C3 H3 120.0
C4 C3 H3 120.0
O3 C4 C5 123.84(8)
O3 C4 C3 116.20(8)
C5 C4 C3 119.96(8)
C6 C5 C4 119.40(8)
C6 C5 H5 120.3
C4 C5 H5 120.3
C5 C6 C1 121.25(8)
C5 C6 H6 119.4
C1 C6 H6 119.4
O2 C7 O1 123.00(8)
O2 C7 C1 123.05(8)
O1 C7 C1 113.95(8)
O3 C8 C9 108.56(8)
O3 C8 H8A 110.0
C9 C8 H8A 110.0
O3 C8 H8B 110.0
C9 C8 H8B 110.0
H8A C8 H8B 108.4
C8 C9 H9A 109.5
C8 C9 H9B 109.5
H9A C9 H9B 109.5
C8 C9 H9C 109.5
H9A C9 H9C 109.5
H9B C9 H9C 109.5
C11 C10 C15 118.58(8)
C11 C10 C16 119.52(8)
C15 C10 C16 121.89(8)
C10 C11 C12 121.64(8)
C10 C11 H11 119.2
C12 C11 H11 119.2
C11 C12 C13 118.94(8)
C11 C12 H12 120.5
C13 C12 H12 120.5
O6 C13 C14 115.41(8)
O6 C13 C12 124.58(8)
C14 C13 C12 120.01(8)
C15 C14 C13 120.28(8)
C15 C14 H14 119.9
C13 C14 H14 119.9
C14 C15 C10 120.54(8)
C14 C15 H15 119.7
C10 C15 H15 119.7
O5 C16 O4 123.31(8)
O5 C16 C10 123.32(8)
O4 C16 C10 113.37(8)
O6 C17 C18 107.60(8)
O6 C17 H17A 110.2
C18 C17 H17A 110.2
O6 C17 H17B 110.2
C18 C17 H17B 110.2
H17A C17 H17B 108.5
C17 C18 H18A 109.5
C17 C18 H18B 109.5
H18A C18 H18B 109.5
C17 C18 H18C 109.5
H18A C18 H18C 109.5
H18B C18 H18C 109.5
N1 C19 C20 123.18(8)
N1 C19 H19 118.4
C20 C19 H19 118.4
C19 C20 C21 119.42(9)
C19 C20 H20 120.3
C21 C20 H20 120.3
C22 C21 C20 117.29(8)
C22 C21 C26 121.30(8)
C20 C21 C26 121.41(8)
C23 C22 C21 119.50(8)
C23 C22 H22 120.2
C21 C22 H22 120.2
N1 C23 C22 123.01(9)
N1 C23 H23 118.5
C22 C23 H23 118.5
N2 C24 C25 122.95(9)
N2 C24 H24 118.5
C25 C24 H24 118.5
C24 C25 C26 119.73(9)
C24 C25 H25 120.1
C26 C25 H25 120.1
C27 C26 C25 117.37(8)
C27 C26 C21 122.05(8)
C25 C26 C21 120.57(8)
C28 C27 C26 118.92(8)
C28 C27 H27 120.5
C26 C27 H27 120.5
N2 C28 C27 123.53(9)
N2 C28 H28 118.2
C27 C28 H28 118.2

loop_
_geom_bond_atom_site_label_1
_geom_bond_atom_site_label_2
_geom_bond_distance
O1 C7 1.3259(11)
O1 H1 0.942(19)
O2 C7 1.2208(12)
O3 C4 1.3637(10)
O3 C8 1.4380(11)
O4 C16 1.3252(12)
O4 H4 0.948(19)
O5 C16 1.2213(12)
O6 C13 1.3592(10)
O6 C17 1.4361(11)
N1 C23 1.3409(13)
N1 C19 1.3429(13)
N2 C28 1.3370(13)
N2 C24 1.3412(14)
C1 C6 1.3920(12)
C1 C2 1.4006(13)
C1 C7 1.4860(12)
C2 C3 1.3887(12)
C2 H2 0.9500
C3 C4 1.4012(12)
C3 H3 0.9500
C4 C5 1.3984(12)
C5 C6 1.3890(12)
C5 H5 0.9500
C6 H6 0.9500
C8 C9 1.5077(13)
C8 H8A 0.9900
C8 H8B 0.9900
C9 H9A 0.9800
C9 H9B 0.9800
C9 H9C 0.9800
C10 C11 1.3923(12)
C10 C15 1.4030(12)
C10 C16 1.4891(12)
C11 C12 1.3941(12)
C11 H11 0.9500
C12 C13 1.3984(13)
C12 H12 0.9500
C13 C14 1.3979(12)
C14 C15 1.3836(12)
C14 H14 0.9500
C15 H15 0.9500
C17 C18 1.5092(13)
C17 H17A 0.9900
C17 H17B 0.9900
C18 H18A 0.9800
C18 H18B 0.9800
C18 H18C 0.9800
C19 C20 1.3859(12)
C19 H19 0.9500
C20 C21 1.3983(12)
C20 H20 0.9500
C21 C22 1.3974(13)
C21 C26 1.4835(12)
C22 C23 1.3892(12)
C22 H22 0.9500
C23 H23 0.9500
C24 C25 1.3825(13)
C24 H24 0.9500
C25 C26 1.3971(13)
C25 H25 0.9500
C26 C27 1.3956(13)
C27 C28 1.3905(12)
C27 H27 0.9500
C28 H28 0.9500

loop_
_geom_hbond_atom_site_label_D
_geom_hbond_atom_site_label_H
_geom_hbond_atom_site_label_A
_geom_hbond_site_symmetry_A
_geom_hbond_distance_DH
_geom_hbond_distance_HA
_geom_hbond_distance_DA
_geom_hbond_angle_DHA
_geom_hbond_publ_flag
O1 H1 N1 . 0.942(19) 1.72(2) 2.6587(11) 177.2(19) yes
O4 H4 N2 . 0.948(19) 1.690(19) 2.6312(11) 171.4(19) yes
C12 H12 O2 3_666 0.95 2.43 3.3712(11) 172 yes
C14 H14 O1 4_765 0.95 2.56 3.2288(11) 128 yes
C24 H24 O3 4_765 0.95 2.57 3.4407(12) 153 yes
C9 H9A Cg2 1_356 0.98 2.68 3.6450(11) 169 yes
C18 H18C Cg1 1_754 0.98 2.67 3.6253(11) 164 yes

loop_
_geom_torsion_atom_site_label_1
_geom_torsion_atom_site_label_2
_geom_torsion_atom_site_label_3
_geom_torsion_atom_site_label_4
_geom_torsion
C6 C1 C2 C3 -0.16(13)
C7 C1 C2 C3 -179.95(8)
C1 C2 C3 C4 0.57(14)
C8 O3 C4 C5 -0.72(13)
C8 O3 C4 C3 179.48(8)
C2 C3 C4 O3 179.25(8)
C2 C3 C4 C5 -0.56(14)
O3 C4 C5 C6 -179.65(8)
C3 C4 C5 C6 0.14(14)
C4 C5 C6 C1 0.28(14)
C2 C1 C6 C5 -0.27(14)
C7 C1 C6 C5 179.53(8)
C6 C1 C7 O2 9.58(13)
C2 C1 C7 O2 -170.62(9)
C6 C1 C7 O1 -170.43(8)
C2 C1 C7 O1 9.37(13)
C4 O3 C8 C9 -174.93(8)
C15 C10 C11 C12 0.53(14)
C16 C10 C11 C12 179.70(8)
C10 C11 C12 C13 0.48(14)
C17 O6 C13 C14 -178.14(8)
C17 O6 C13 C12 1.77(13)
C11 C12 C13 O6 179.23(9)
C11 C12 C13 C14 -0.87(14)
O6 C13 C14 C15 -179.85(8)
C12 C13 C14 C15 0.24(14)
C13 C14 C15 C10 0.80(14)
C11 C10 C15 C14 -1.18(14)
C16 C10 C15 C14 179.68(8)
C11 C10 C16 O5 1.11(14)
C15 C10 C16 O5 -179.75(9)
C11 C10 C16 O4 -178.52(8)
C15 C10 C16 O4 0.62(13)
C13 O6 C17 C18 -173.89(8)
C23 N1 C19 C20 -0.45(14)
N1 C19 C20 C21 0.69(14)
C19 C20 C21 C22 -0.57(13)
C19 C20 C21 C26 178.73(8)
C20 C21 C22 C23 0.28(14)
C26 C21 C22 C23 -179.03(9)
C19 N1 C23 C22 0.13(15)
C21 C22 C23 N1 -0.05(15)
C28 N2 C24 C25 -0.27(16)
N2 C24 C25 C26 0.41(17)
C24 C25 C26 C27 -0.13(15)
C24 C25 C26 C21 179.56(9)
C22 C21 C26 C27 -152.77(9)
C20 C21 C26 C27 27.95(13)
C22 C21 C26 C25 27.55(13)
C20 C21 C26 C25 -151.72(10)
C25 C26 C27 C28 -0.26(14)
C21 C26 C27 C28 -179.94(9)
C24 N2 C28 C27 -0.16(15)
C26 C27 C28 N2 0.43(15)

_cod_database_fobs_code 2241182
